data_4510351
loop_
_publ_author_name
'Cao, Li-Hui'
'Wei, Yong-Li'
'Yang, Yang'
'Xu, Hong'
'Zang, Shuang-Quan'
'Hou, Hong-Wei'
'Mak, Thomas C. W.'

_publ_section_title
;
 Crystal Structures and Properties of Cd(II) Coordination Polymers
 Supported by a New Chiral Aromatic Polycarboxylate Ligand
;
_journal_issue 4
_journal_name_full 'Crystal Growth &amp; Design'
_journal_page_first 1827
_journal_paper_doi 10.1021/cg401935z
_journal_volume 14
_journal_year 2014
_chemical_formula_moiety 'C84 H76 Cd3 N18 O16, 4(H2 O)'
_chemical_formula_sum 'C84 H84 Cd3 N18 O20'
_chemical_formula_weight 2002.89
_chemical_name_systematic
; 
 ? 
;
_space_group_IT_number 2
_symmetry_cell_setting triclinic
_symmetry_space_group_name_Hall '-P 1'
_symmetry_space_group_name_H-M 'P -1'
_atom_sites_solution_hydrogens geom
_atom_sites_solution_primary direct
_atom_sites_solution_secondary difmap
_audit_creation_method SHELXL-97
_cell_angle_alpha 106.678(6)
_cell_angle_beta 92.950(5)
_cell_angle_gamma 107.797(7)
_cell_formula_units_Z 1
_cell_length_a 10.3343(7)
_cell_length_b 13.2335(11)
_cell_length_c 17.7162(12)
_cell_measurement_reflns_used 3123
_cell_measurement_temperature 293(2)
_cell_measurement_theta_max 23.5380
_cell_measurement_theta_min 3.2900
_cell_volume 2184.0(3)
_computing_cell_refinement 'Bruker XSCANS'
_computing_data_collection 'Bruker XSCANS'
_computing_data_reduction 'Bruker SHELXTL'
_computing_molecular_graphics 'Bruker SHELXTL'
_computing_publication_material 'Bruker SHELXTL'
_computing_structure_refinement 'SHELXL-97 (Sheldrick, 1997)'
_computing_structure_solution 'SHELXS-97 (Sheldrick, 1990)'
_diffrn_ambient_temperature 293(2)
_diffrn_measured_fraction_theta_full 0.998
_diffrn_measured_fraction_theta_max 0.998
_diffrn_measurement_device_type 'Bruker P4'
_diffrn_measurement_method '\w scans'
_diffrn_radiation_monochromator graphite
_diffrn_radiation_source 'fine-focus sealed tube'
_diffrn_radiation_type MoK\a
_diffrn_radiation_wavelength 0.71073
_diffrn_reflns_av_R_equivalents 0.0544
_diffrn_reflns_av_sigmaI/netI 0.1115
_diffrn_reflns_limit_h_max 12
_diffrn_reflns_limit_h_min -12
_diffrn_reflns_limit_k_max 15
_diffrn_reflns_limit_k_min -15
_diffrn_reflns_limit_l_max 18
_diffrn_reflns_limit_l_min -21
_diffrn_reflns_number 14534
_diffrn_reflns_theta_full 25.00
_diffrn_reflns_theta_max 25.00
_diffrn_reflns_theta_min 2.96
_exptl_absorpt_coefficient_mu 0.804
_exptl_absorpt_correction_T_max 0.8688
_exptl_absorpt_correction_T_min 0.8429
_exptl_absorpt_correction_type multi-scan
_exptl_absorpt_process_details 'SADABS(Bruker, 2005)'
_exptl_crystal_colour colorless
_exptl_crystal_density_diffrn 1.523
_exptl_crystal_density_method 'not measured'
_exptl_crystal_description block
_exptl_crystal_F_000 1018
_exptl_crystal_size_max 0.22
_exptl_crystal_size_mid 0.20
_exptl_crystal_size_min 0.18
_refine_diff_density_max 0.694
_refine_diff_density_min -0.923
_refine_diff_density_rms 0.111
_refine_ls_extinction_method none
_refine_ls_goodness_of_fit_ref 1.065
_refine_ls_hydrogen_treatment mixed
_refine_ls_matrix_type full
_refine_ls_number_parameters 578
_refine_ls_number_reflns 7687
_refine_ls_number_restraints 1525
_refine_ls_restrained_S_all 1.020
_refine_ls_R_factor_all 0.1101
_refine_ls_R_factor_gt 0.0738
_refine_ls_shift/su_max 0.001
_refine_ls_shift/su_mean 0.000
_refine_ls_structure_factor_coef Fsqd
_refine_ls_weighting_details 'calc w=1/[\s^2^(Fo^2^)+(0.0341P)^2^+6.3043P] where P=(Fo^2^+2Fc^2^)/3'
_refine_ls_weighting_scheme calc
_refine_ls_wR_factor_gt 0.1306
_refine_ls_wR_factor_ref 0.1419
_reflns_number_gt 5474
_reflns_number_total 7687
_reflns_threshold_expression >2sigma(I)
_cod_data_source_file cg401935z_si_002.cif
_cod_data_source_block complex5
_cod_depositor_comments
;
The following automatic conversions were performed:

'_symmetry_cell_setting' value 'Triclinic' changed to 'triclinic'
according to
/usr/data/users/saulius/automatic-downloads/current/ACS/lib/dictionaries/cif_core.dic
dictionary named 'cif_core.dic' version 2.4.2 from 2011-04-26.

Automatic conversion script
Id: cif_fix_values 2281 2013-09-26 08:29:07Z andrius 
;
_cod_original_sg_symbol_H-M 'P -1 '
_cod_database_code 4510351

loop_
_symmetry_equiv_pos_as_xyz
'x, y, z'
'-x, -y, -z'

loop_
_atom_site_label
_atom_site_type_symbol
_atom_site_fract_x
_atom_site_fract_y
_atom_site_fract_z
_atom_site_U_iso_or_equiv
_atom_site_adp_type
_atom_site_occupancy
_atom_site_symmetry_multiplicity
_atom_site_calc_flag
_atom_site_refinement_flags
_atom_site_disorder_assembly
_atom_site_disorder_group
Cd1 Cd 0.69477(5) 0.38807(4) 0.33909(3) 0.02428(15) Uani 1 1 d U . .
Cd2 Cd 1.5000 0.0000 0.0000 0.0425(2) Uani 1 2 d SU . .
N1 N 0.7706(6) 0.5726(5) 0.4242(4) 0.0351(12) Uani 1 1 d U . .
N2 N 1.3476(7) 1.1084(6) 0.6589(4) 0.0574(17) Uani 1 1 d U . .
N3 N 0.9380(7) 0.8953(5) 0.5877(4) 0.0467(13) Uani 1 1 d U . .
H3 H 0.8789 0.9232 0.6096 0.056 Uiso 1 1 calc R . .
N4 N 0.7055(6) 0.4655(5) 0.2349(4) 0.0375(12) Uani 1 1 d U . .
N5 N 0.5811(6) 0.8650(5) 0.0209(4) 0.0391(13) Uani 1 1 d U . .
N6 N 0.6948(7) 0.5992(5) 0.0488(4) 0.0452(13) Uani 1 1 d U . .
H6A H 0.7166 0.5616 0.0062 0.054 Uiso 1 1 calc R . .
N7 N 0.6860(6) 0.3279(5) 0.4513(3) 0.0357(12) Uani 1 1 d U . .
N8 N 0.7568(8) 0.4614(6) 0.9061(4) 0.0624(17) Uani 1 1 d U . .
N9 N 0.6180(7) 0.2674(6) 0.6674(4) 0.0477(13) Uani 1 1 d U . .
H9 H 0.5595 0.2027 0.6620 0.057 Uiso 1 1 calc R . .
O1 O 0.7863(5) 0.2553(4) 0.2680(3) 0.0380(11) Uani 1 1 d U . .
O2 O 0.9497(5) 0.4051(4) 0.3463(3) 0.0431(11) Uani 1 1 d U . .
O3 O 1.4481(5) 0.4164(5) 0.3483(3) 0.0509(14) Uani 1 1 d U . .
O4 O 1.4819(5) 0.2621(4) 0.2801(3) 0.0453(12) Uani 1 1 d U . .
O5 O 1.0771(6) -0.0716(5) 0.1378(4) 0.0662(14) Uani 1 1 d U A .
O6 O 1.3173(6) -0.0562(5) 0.0692(4) 0.0605(14) Uani 1 1 d U . .
O7 O 1.1964(9) -0.2130(7) -0.0299(5) 0.113(3) Uani 1 1 d U . .
O1W O 1.6313(7) 0.1333(5) 0.1174(4) 0.082(2) Uani 1 1 d U . .
H1WA H 1.7092 0.1678 0.1076 0.124 Uiso 1 1 d R . .
H1WC H 1.6424 0.1006 0.1509 0.124 Uiso 1 1 d R . .
O2W O 0.4346(7) 0.0264(6) 0.2342(4) 0.090(2) Uani 1 1 d . . .
H2WA H 0.3673 0.0065 0.2594 0.135 Uiso 1 1 d R . .
H2WB H 0.4303 0.0887 0.2322 0.135 Uiso 1 1 d R . .
O3W O 0.7838(14) 0.0209(9) 0.6852(8) 0.192(6) Uani 1 1 d . . .
H3WB H 0.8559 0.0469 0.7196 0.288 Uiso 1 1 d RD . .
H3WA H 0.770(18) 0.051(19) 0.654(9) 0.288 Uiso 1 1 d D . .
C1 C 0.9118(7) 0.3108(6) 0.2950(4) 0.0311(12) Uani 1 1 d U . .
C2 C 1.4033(7) 0.3190(7) 0.3007(5) 0.0360(14) Uani 1 1 d U . .
C3 C 1.0194(7) 0.2602(6) 0.2647(4) 0.0316(13) Uani 1 1 d U . .
C4 C 1.1558(7) 0.3115(6) 0.2965(4) 0.0318(13) Uani 1 1 d U . .
H4 H 1.1833 0.3782 0.3387 0.038 Uiso 1 1 calc R . .
C5 C 1.2531(7) 0.2649(6) 0.2663(4) 0.0337(13) Uani 1 1 d U . .
C6 C 1.2124(8) 0.1680(6) 0.2036(5) 0.0406(14) Uani 1 1 d U . .
H6 H 1.2787 0.1387 0.1825 0.049 Uiso 1 1 calc R . .
C7 C 1.0741(8) 0.1112(7) 0.1701(5) 0.0422(14) Uani 1 1 d U . .
C8 C 0.9780(8) 0.1590(6) 0.2017(4) 0.0415(14) Uani 1 1 d U . .
H8 H 0.8852 0.1234 0.1808 0.050 Uiso 1 1 calc R . .
C9 C 1.0373(9) 0.0012(7) 0.1049(5) 0.0588(17) Uani 1 1 d U . .
H9A H 0.9391 -0.0283 0.0860 0.071 Uiso 1 1 calc R . .
H9B H 1.0854 0.0103 0.0604 0.071 Uiso 1 1 calc R . .
C10 C 1.0926(11) -0.1671(9) 0.0801(6) 0.075(2) Uani 1 1 d U . .
H10 H 1.1221 -0.2050 0.1143 0.090 Uiso 0.473(14) 1 calc PR A 1
H10A H 1.0143 -0.1899 0.0380 0.090 Uiso 0.527(14) 1 d PR A 2
C11 C 1.2171(11) -0.1375(9) 0.0371(6) 0.0640(19) Uani 1 1 d U A .
C12 C 0.988(2) -0.248(2) 0.0317(15) 0.093(5) Uani 0.473(14) 1 d PU A 1
H12A H 0.9123 -0.2655 0.0601 0.140 Uiso 0.473(14) 1 calc PR A 1
H12B H 1.0147 -0.3134 0.0112 0.140 Uiso 0.473(14) 1 calc PR A 1
H12C H 0.9622 -0.2252 -0.0117 0.140 Uiso 0.473(14) 1 calc PR A 1
C12' C 1.056(2) -0.2527(17) 0.1161(13) 0.084(4) Uani 0.527(14) 1 d PU A 2
H12D H 0.9725 -0.2545 0.1374 0.126 Uiso 0.527(14) 1 calc PR A 2
H12E H 1.1284 -0.2379 0.1583 0.126 Uiso 0.527(14) 1 calc PR A 2
H12F H 1.0436 -0.3236 0.0768 0.126 Uiso 0.527(14) 1 calc PR A 2
C13 C 0.6977(8) 0.6192(6) 0.4749(4) 0.0393(14) Uani 1 1 d U . .
H13 H 0.6066 0.5775 0.4735 0.047 Uiso 1 1 calc R . .
C14 C 0.7504(8) 0.7265(6) 0.5294(5) 0.0407(15) Uani 1 1 d U . .
H14 H 0.6945 0.7561 0.5622 0.049 Uiso 1 1 calc R . .
C15 C 0.8854(8) 0.7881(6) 0.5343(5) 0.0389(14) Uani 1 1 d U . .
C16 C 0.9627(8) 0.7409(6) 0.4811(5) 0.0437(15) Uani 1 1 d U . .
H16 H 1.0544 0.7802 0.4813 0.052 Uiso 1 1 calc R . .
C17 C 0.8997(8) 0.6359(6) 0.4289(5) 0.0393(14) Uani 1 1 d U . .
H17 H 0.9520 0.6061 0.3934 0.047 Uiso 1 1 calc R . .
C18 C 1.3122(9) 0.9992(7) 0.6473(5) 0.0553(18) Uani 1 1 d U . .
H18 H 1.3812 0.9716 0.6583 0.066 Uiso 1 1 calc R . .
C19 C 1.1849(9) 0.9259(7) 0.6210(5) 0.0506(16) Uani 1 1 d U . .
H19 H 1.1700 0.8498 0.6098 0.061 Uiso 1 1 calc R . .
C20 C 1.0728(8) 0.9626(7) 0.6101(5) 0.0470(16) Uani 1 1 d U . .
C21 C 1.1095(9) 1.0790(7) 0.6279(5) 0.0530(17) Uani 1 1 d U . .
H21 H 1.0427 1.1121 0.6247 0.064 Uiso 1 1 calc R . .
C22 C 1.2455(9) 1.1429(7) 0.6499(5) 0.0574(18) Uani 1 1 d U . .
H22 H 1.2668 1.2194 0.6593 0.069 Uiso 1 1 calc R . .
C23 C 0.6360(8) 0.5359(6) 0.2351(4) 0.0392(14) Uani 1 1 d U . .
H23 H 0.5885 0.5530 0.2775 0.047 Uiso 1 1 calc R . .
C24 C 0.6304(8) 0.5841(6) 0.1772(4) 0.0402(14) Uani 1 1 d U . .
H24 H 0.5802 0.6323 0.1802 0.048 Uiso 1 1 calc R . .
C25 C 0.7004(8) 0.5601(6) 0.1142(4) 0.0394(14) Uani 1 1 d U . .
C26 C 0.7735(8) 0.4876(6) 0.1130(4) 0.0409(15) Uani 1 1 d U . .
H26 H 0.8224 0.4696 0.0714 0.049 Uiso 1 1 calc R . .
C27 C 0.7731(8) 0.4430(6) 0.1731(4) 0.0367(13) Uani 1 1 d U . .
H27 H 0.8223 0.3944 0.1714 0.044 Uiso 1 1 calc R . .
C28 C 0.5728(8) 0.7752(7) -0.0406(5) 0.0442(16) Uani 1 1 d U . .
H28 H 0.5401 0.7722 -0.0913 0.053 Uiso 1 1 calc R . .
C29 C 0.6101(8) 0.6872(7) -0.0326(5) 0.0446(15) Uani 1 1 d U . .
H29 H 0.6029 0.6266 -0.0771 0.054 Uiso 1 1 calc R . .
C30 C 0.6591(9) 0.6900(7) 0.0432(5) 0.0427(14) Uani 1 1 d U . .
C31 C 0.6656(8) 0.7819(6) 0.1066(5) 0.0456(15) Uani 1 1 d U . .
H31 H 0.6964 0.7866 0.1581 0.055 Uiso 1 1 calc R . .
C32 C 0.6267(8) 0.8660(6) 0.0934(5) 0.0419(15) Uani 1 1 d U . .
H32 H 0.6321 0.9272 0.1371 0.050 Uiso 1 1 calc R . .
C33 C 0.5782(8) 0.2442(6) 0.4569(5) 0.0414(15) Uani 1 1 d U . .
H33 H 0.5152 0.1990 0.4113 0.050 Uiso 1 1 calc R . .
C34 C 0.5574(8) 0.2227(7) 0.5277(4) 0.0435(16) Uani 1 1 d U . .
H34 H 0.4821 0.1631 0.5290 0.052 Uiso 1 1 calc R . .
C35 C 0.6482(8) 0.2895(6) 0.5971(4) 0.0389(14) Uani 1 1 d U . .
C36 C 0.7617(8) 0.3731(6) 0.5903(4) 0.0402(15) Uani 1 1 d U . .
H36 H 0.8278 0.4187 0.6345 0.048 Uiso 1 1 calc R . .
C37 C 0.7749(8) 0.3873(6) 0.5171(4) 0.0390(14) Uani 1 1 d U . .
H37 H 0.8527 0.4431 0.5135 0.047 Uiso 1 1 calc R . .
C38 C 0.7802(11) 0.5074(8) 0.8482(5) 0.0659(19) Uani 1 1 d U . .
H38 H 0.8301 0.5834 0.8626 0.079 Uiso 1 1 calc R . .
C39 C 0.7349(9) 0.4491(7) 0.7682(5) 0.0560(17) Uani 1 1 d U . .
H39 H 0.7488 0.4867 0.7307 0.067 Uiso 1 1 calc R . .
C40 C 0.6694(9) 0.3354(7) 0.7442(5) 0.0471(15) Uani 1 1 d U . .
C41 C 0.6475(9) 0.2874(7) 0.8053(5) 0.0470(16) Uani 1 1 d U . .
H41 H 0.6044 0.2105 0.7925 0.056 Uiso 1 1 calc R . .
C42 C 0.6880(9) 0.3508(7) 0.8823(5) 0.0525(17) Uani 1 1 d U . .
H42 H 0.6673 0.3162 0.9211 0.063 Uiso 1 1 calc R . .

loop_
_atom_site_aniso_label
_atom_site_aniso_U_11
_atom_site_aniso_U_22
_atom_site_aniso_U_33
_atom_site_aniso_U_23
_atom_site_aniso_U_13
_atom_site_aniso_U_12
Cd1 0.0215(3) 0.0255(3) 0.0270(3) 0.0089(2) 0.0044(2) 0.0090(2)
Cd2 0.0468(5) 0.0468(6) 0.0443(5) 0.0148(4) 0.0054(4) 0.0300(5)
N1 0.031(2) 0.034(2) 0.042(2) 0.009(2) 0.010(2) 0.0164(19)
N2 0.050(3) 0.045(3) 0.062(3) 0.013(3) 0.000(3) 0.000(3)
N3 0.038(2) 0.036(3) 0.058(3) 0.004(2) 0.008(2) 0.012(2)
N4 0.044(2) 0.037(2) 0.039(2) 0.013(2) 0.008(2) 0.022(2)
N5 0.048(3) 0.039(3) 0.039(3) 0.015(2) 0.011(3) 0.025(3)
N6 0.071(3) 0.040(2) 0.035(2) 0.016(2) 0.008(2) 0.030(2)
N7 0.035(2) 0.041(2) 0.033(2) 0.012(2) 0.010(2) 0.014(2)
N8 0.094(4) 0.050(3) 0.038(3) 0.011(3) 0.014(3) 0.019(3)
N9 0.061(3) 0.046(3) 0.037(2) 0.019(2) 0.010(2) 0.014(2)
O1 0.029(2) 0.044(2) 0.041(2) 0.0064(19) 0.0082(19) 0.0190(19)
O2 0.034(2) 0.040(2) 0.048(2) 0.0003(19) 0.0079(19) 0.0153(18)
O3 0.032(3) 0.050(4) 0.057(3) 0.006(3) -0.003(3) 0.007(3)
O4 0.026(2) 0.051(3) 0.056(3) 0.010(2) -0.002(2) 0.016(2)
O5 0.062(3) 0.056(3) 0.070(3) 0.005(2) 0.018(3) 0.017(2)
O6 0.058(3) 0.062(3) 0.063(3) 0.016(2) 0.017(2) 0.026(2)
O7 0.108(5) 0.107(5) 0.087(5) -0.013(4) 0.020(4) 0.026(4)
O1W 0.076(4) 0.075(5) 0.079(4) 0.001(4) -0.027(4) 0.029(4)
O2W 0.098(6) 0.095(6) 0.092(5) 0.041(5) 0.001(5) 0.046(5)
O3W 0.229(12) 0.111(8) 0.291(15) 0.084(9) 0.191(12) 0.092(9)
C1 0.030(2) 0.037(2) 0.033(2) 0.015(2) 0.006(2) 0.017(2)
C2 0.027(3) 0.043(3) 0.041(3) 0.018(3) 0.004(3) 0.012(3)
C3 0.028(2) 0.036(3) 0.039(3) 0.014(2) 0.005(2) 0.019(2)
C4 0.027(2) 0.036(3) 0.039(3) 0.013(2) 0.006(2) 0.018(2)
C5 0.026(2) 0.042(3) 0.039(3) 0.016(2) 0.005(2) 0.017(2)
C6 0.030(2) 0.046(3) 0.050(3) 0.011(2) 0.007(2) 0.023(2)
C7 0.034(3) 0.044(3) 0.046(3) 0.005(2) 0.008(2) 0.019(2)
C8 0.032(3) 0.045(3) 0.047(3) 0.008(2) 0.002(2) 0.020(2)
C9 0.048(3) 0.059(3) 0.063(3) 0.002(3) 0.008(3) 0.024(3)
C10 0.072(4) 0.064(4) 0.073(4) 0.004(3) 0.017(3) 0.017(3)
C11 0.065(4) 0.059(4) 0.068(4) 0.008(3) 0.017(3) 0.032(3)
C12 0.076(7) 0.082(7) 0.090(7) -0.006(7) 0.007(7) 0.013(7)
C12' 0.077(7) 0.074(7) 0.086(7) 0.014(6) 0.014(6) 0.015(6)
C13 0.033(3) 0.036(3) 0.047(3) 0.010(2) 0.011(2) 0.011(2)
C14 0.035(3) 0.036(3) 0.050(3) 0.005(3) 0.012(3) 0.016(2)
C15 0.038(3) 0.032(3) 0.049(3) 0.011(2) 0.010(3) 0.014(2)
C16 0.036(3) 0.036(3) 0.056(3) 0.008(3) 0.008(3) 0.014(2)
C17 0.032(3) 0.037(3) 0.048(3) 0.007(2) 0.012(2) 0.015(2)
C18 0.049(3) 0.044(3) 0.064(3) 0.014(3) -0.004(3) 0.008(3)
C19 0.048(3) 0.038(3) 0.061(3) 0.015(3) 0.000(3) 0.011(3)
C20 0.043(3) 0.035(3) 0.056(3) 0.011(3) 0.006(3) 0.007(3)
C21 0.052(3) 0.037(3) 0.063(3) 0.012(3) -0.002(3) 0.010(3)
C22 0.055(3) 0.039(3) 0.068(4) 0.014(3) 0.002(3) 0.005(3)
C23 0.051(3) 0.038(3) 0.038(3) 0.014(2) 0.010(3) 0.026(2)
C24 0.057(3) 0.038(3) 0.040(3) 0.017(2) 0.010(3) 0.031(2)
C25 0.059(3) 0.037(3) 0.033(3) 0.016(2) 0.010(3) 0.026(2)
C26 0.058(3) 0.039(3) 0.035(3) 0.015(2) 0.013(3) 0.025(3)
C27 0.046(3) 0.037(3) 0.037(3) 0.014(2) 0.011(2) 0.023(2)
C28 0.059(3) 0.044(3) 0.038(3) 0.018(3) 0.007(3) 0.025(3)
C29 0.063(3) 0.041(3) 0.038(3) 0.015(3) 0.009(3) 0.026(3)
C30 0.060(3) 0.039(3) 0.039(3) 0.017(2) 0.010(3) 0.026(2)
C31 0.063(3) 0.043(3) 0.039(3) 0.017(2) 0.008(3) 0.025(3)
C32 0.058(3) 0.038(3) 0.039(3) 0.016(3) 0.011(3) 0.023(3)
C33 0.040(3) 0.044(3) 0.037(3) 0.011(3) 0.004(3) 0.011(3)
C34 0.048(3) 0.043(3) 0.036(3) 0.014(3) 0.009(3) 0.009(3)
C35 0.048(3) 0.042(3) 0.033(3) 0.018(2) 0.011(2) 0.017(2)
C36 0.045(3) 0.045(3) 0.033(3) 0.014(2) 0.006(3) 0.018(3)
C37 0.036(3) 0.041(3) 0.039(3) 0.012(2) 0.008(2) 0.012(2)
C38 0.095(4) 0.050(3) 0.042(3) 0.010(3) 0.014(3) 0.013(3)
C39 0.078(3) 0.049(3) 0.038(3) 0.014(3) 0.016(3) 0.017(3)
C40 0.063(3) 0.046(3) 0.036(3) 0.016(2) 0.016(3) 0.020(3)
C41 0.068(3) 0.042(3) 0.038(3) 0.018(3) 0.014(3) 0.024(3)
C42 0.078(4) 0.048(3) 0.037(3) 0.019(3) 0.015(3) 0.023(3)

loop_
_atom_type_symbol
_atom_type_description
_atom_type_scat_dispersion_real
_atom_type_scat_dispersion_imag
_atom_type_scat_source
C C 0.0033 0.0016 'International Tables Vol C Tables 4.2.6.8 and 6.1.1.4'
H H 0.0000 0.0000 'International Tables Vol C Tables 4.2.6.8 and 6.1.1.4'
Cd Cd -0.8075 1.2024 'International Tables Vol C Tables 4.2.6.8 and 6.1.1.4'
N N 0.0061 0.0033 'International Tables Vol C Tables 4.2.6.8 and 6.1.1.4'
O O 0.0106 0.0060 'International Tables Vol C Tables 4.2.6.8 and 6.1.1.4'

loop_
_geom_angle_atom_site_label_1
_geom_angle_atom_site_label_2
_geom_angle_atom_site_label_3
_geom_angle
_geom_angle_site_symmetry_1
_geom_angle_site_symmetry_3
O4 Cd1 O1 87.35(17) 1_455 .
O4 Cd1 N1 133.35(18) 1_455 .
O1 Cd1 N1 139.11(18) . .
O4 Cd1 N7 92.1(2) 1_455 .
O1 Cd1 N7 94.18(18) . .
N1 Cd1 N7 88.7(2) . .
O4 Cd1 N4 90.6(2) 1_455 .
O1 Cd1 N4 90.73(18) . .
N1 Cd1 N4 85.9(2) . .
N7 Cd1 N4 174.5(2) . .
O4 Cd1 O2 140.38(16) 1_455 .
O1 Cd1 O2 53.10(17) . .
N1 Cd1 O2 86.26(18) . .
N7 Cd1 O2 88.93(18) . .
N4 Cd1 O2 92.02(18) . .
N5 Cd2 N5 180.00(12) 2_765 1_645
N5 Cd2 O1W 88.0(2) 2_765 .
N5 Cd2 O1W 92.0(2) 1_645 .
N5 Cd2 O1W 92.0(2) 2_765 2_855
N5 Cd2 O1W 88.0(2) 1_645 2_855
O1W Cd2 O1W 180.0(3) . 2_855
N5 Cd2 O6 90.6(2) 2_765 .
N5 Cd2 O6 89.4(2) 1_645 .
O1W Cd2 O6 90.6(2) . .
O1W Cd2 O6 89.4(2) 2_855 .
N5 Cd2 O6 89.4(2) 2_765 2_855
N5 Cd2 O6 90.6(2) 1_645 2_855
O1W Cd2 O6 89.4(2) . 2_855
O1W Cd2 O6 90.6(2) 2_855 2_855
O6 Cd2 O6 180.0(4) . 2_855
C17 N1 C13 115.4(7) . .
C17 N1 Cd1 118.9(4) . .
C13 N1 Cd1 125.5(5) . .
C22 N2 C18 114.5(8) . .
C20 N3 C15 127.9(7) . .
C20 N3 H3 116.0 . .
C15 N3 H3 116.0 . .
C23 N4 C27 116.3(6) . .
C23 N4 Cd1 118.2(5) . .
C27 N4 Cd1 125.4(4) . .
C28 N5 C32 116.9(6) . .
C28 N5 Cd2 119.6(5) . 1_465
C32 N5 Cd2 123.3(5) . 1_465
C30 N6 C25 129.2(6) . .
C30 N6 H6A 115.4 . .
C25 N6 H6A 115.4 . .
C37 N7 C33 116.4(6) . .
C37 N7 Cd1 120.8(5) . .
C33 N7 Cd1 121.7(5) . .
C38 N8 C42 115.8(8) . .
C40 N9 C35 128.4(7) . .
C40 N9 H9 115.8 . .
C35 N9 H9 115.8 . .
C1 O1 Cd1 97.5(4) . .
C1 O2 Cd1 87.0(4) . .
C2 O4 Cd1 102.7(5) . 1_655
C9 O5 C10 114.6(7) . .
C11 O6 Cd2 121.2(6) . .
Cd2 O1W H1WA 109.2 . .
Cd2 O1W H1WC 109.1 . .
H1WA O1W H1WC 109.5 . .
H2WA O2W H2WB 101.0 . .
H3WA O3W H3WB 123.1 . .
H3WA O3W H3WA 0(10) . .
H3WB O3W H3WA 123.1 . .
O2 C1 O1 122.4(6) . .
O2 C1 C3 118.8(7) . .
O1 C1 C3 118.8(7) . .
O3 C2 O4 121.5(7) . .
O3 C2 C5 120.7(6) . .
O4 C2 C5 117.8(7) . .
C4 C3 C8 119.5(6) . .
C4 C3 C1 121.7(7) . .
C8 C3 C1 118.8(7) . .
C3 C4 C5 120.6(7) . .
C3 C4 H4 119.7 . .
C5 C4 H4 119.7 . .
C6 C5 C4 119.5(7) . .
C6 C5 C2 118.9(6) . .
C4 C5 C2 121.7(7) . .
C5 C6 C7 122.1(7) . .
C5 C6 H6 119.0 . .
C7 C6 H6 119.0 . .
C8 C7 C6 117.5(7) . .
C8 C7 C9 123.8(7) . .
C6 C7 C9 118.6(7) . .
C7 C8 C3 120.8(7) . .
C7 C8 H8 119.6 . .
C3 C8 H8 119.6 . .
O5 C9 C7 106.6(7) . .
O5 C9 H9A 110.4 . .
C7 C9 H9A 110.4 . .
O5 C9 H9B 110.4 . .
C7 C9 H9B 110.4 . .
H9A C9 H9B 108.6 . .
C12 C10 C12' 73.9(14) . .
C12 C10 O5 122.9(13) . .
C12' C10 O5 104.4(11) . .
C12 C10 C11 111.1(13) . .
C12' C10 C11 126.6(12) . .
O5 C10 C11 113.5(8) . .
C12 C10 H10 101.9 . .
C12' C10 H10 32.0 . .
O5 C10 H10 101.9 . .
C11 C10 H10 101.9 . .
C12 C10 H10A 32.0 . .
C12' C10 H10A 103.3 . .
O5 C10 H10A 103.2 . .
C11 C10 H10A 103.1 . .
H10 C10 H10A 133.5 . .
O6 C11 O7 129.9(9) . .
O6 C11 C10 120.8(9) . .
O7 C11 C10 109.2(10) . .
C10 C12 H10A 47.3 . .
C10 C12 H12A 109.5 . .
H10A C12 H12A 110.0 . .
C10 C12 H12B 109.5 . .
H10A C12 H12B 139.4 . .
H12A C12 H12B 109.5 . .
C10 C12 H12C 109.5 . .
H10A C12 H12C 64.9 . .
H12A C12 H12C 109.5 . .
H12B C12 H12C 109.5 . .
C10 C12' H12D 109.5 . .
C10 C12' H12E 109.5 . .
H12D C12' H12E 109.5 . .
C10 C12' H12F 109.5 . .
H12D C12' H12F 109.5 . .
H12E C12' H12F 109.5 . .
N1 C13 C14 123.7(7) . .
N1 C13 H13 118.1 . .
C14 C13 H13 118.1 . .
C15 C14 C13 119.2(7) . .
C15 C14 H14 120.4 . .
C13 C14 H14 120.4 . .
C14 C15 N3 119.5(6) . .
C14 C15 C16 117.7(7) . .
N3 C15 C16 122.7(7) . .
C17 C16 C15 118.1(7) . .
C17 C16 H16 120.9 . .
C15 C16 H16 120.9 . .
N1 C17 C16 125.7(7) . .
N1 C17 H17 117.1 . .
C16 C17 H17 117.1 . .
N2 C18 C19 124.9(9) . .
N2 C18 H18 117.5 . .
C19 C18 H18 117.5 . .
C18 C19 C20 120.8(8) . .
C18 C19 H19 119.6 . .
C20 C19 H19 119.6 . .
N3 C20 C21 120.7(8) . .
N3 C20 C19 125.4(7) . .
C21 C20 C19 113.9(8) . .
C22 C21 C20 118.6(8) . .
C22 C21 H21 120.7 . .
C20 C21 H21 120.7 . .
N2 C22 C21 127.0(9) . .
N2 C22 H22 116.5 . .
C21 C22 H22 116.5 . .
N4 C23 C24 124.2(7) . .
N4 C23 H23 117.9 . .
C24 C23 H23 117.9 . .
C23 C24 C25 118.7(7) . .
C23 C24 H24 120.6 . .
C25 C24 H24 120.6 . .
C24 C25 C26 118.0(6) . .
C24 C25 N6 123.6(6) . .
C26 C25 N6 118.3(6) . .
C27 C26 C25 119.3(7) . .
C27 C26 H26 120.3 . .
C25 C26 H26 120.3 . .
N4 C27 C26 123.5(7) . .
N4 C27 H27 118.3 . .
C26 C27 H27 118.3 . .
N5 C28 C29 123.4(7) . .
N5 C28 H28 118.3 . .
C29 C28 H28 118.3 . .
C28 C29 C30 119.1(7) . .
C28 C29 H29 120.4 . .
C30 C29 H29 120.4 . .
C31 C30 N6 125.3(7) . .
C31 C30 C29 117.3(7) . .
N6 C30 C29 117.4(7) . .
C32 C31 C30 119.9(8) . .
C32 C31 H31 120.1 . .
C30 C31 H31 120.1 . .
N5 C32 C31 123.4(7) . .
N5 C32 H32 118.3 . .
C31 C32 H32 118.3 . .
N7 C33 C34 122.5(8) . .
N7 C33 H33 118.8 . .
C34 C33 H33 118.8 . .
C33 C34 C35 120.3(7) . .
C33 C34 H34 119.8 . .
C35 C34 H34 119.8 . .
C36 C35 C34 116.9(7) . .
C36 C35 N9 125.4(8) . .
C34 C35 N9 117.7(7) . .
C37 C36 C35 118.6(8) . .
C37 C36 H36 120.7 . .
C35 C36 H36 120.7 . .
N7 C37 C36 125.2(7) . .
N7 C37 H37 117.4 . .
C36 C37 H37 117.4 . .
N8 C38 C39 124.0(9) . .
N8 C38 H38 118.0 . .
C39 C38 H38 118.0 . .
C40 C39 C38 119.7(8) . .
C40 C39 H39 120.2 . .
C38 C39 H39 120.2 . .
N9 C40 C39 126.0(7) . .
N9 C40 C41 118.1(8) . .
C39 C40 C41 115.8(8) . .
C42 C41 C40 120.9(8) . .
C42 C41 H41 119.5 . .
C40 C41 H41 119.5 . .
N8 C42 C41 123.6(8) . .
N8 C42 H42 118.2 . .
C41 C42 H42 118.2 . .

loop_
_geom_bond_atom_site_label_1
_geom_bond_atom_site_label_2
_geom_bond_distance
_geom_bond_site_symmetry_2
Cd1 O4 2.288(5) 1_455
Cd1 O1 2.332(4) .
Cd1 N1 2.333(6) .
Cd1 N7 2.340(6) .
Cd1 N4 2.346(6) .
Cd1 O2 2.567(5) .
Cd2 N5 2.301(6) 2_765
Cd2 N5 2.301(6) 1_645
Cd2 O1W 2.328(6) .
Cd2 O1W 2.328(6) 2_855
Cd2 O6 2.351(6) .
Cd2 O6 2.351(6) 2_855
N1 C17 1.325(9) .
N1 C13 1.338(8) .
N2 C22 1.290(10) .
N2 C18 1.328(10) .
N3 C20 1.368(10) .
N3 C15 1.382(9) .
N3 H3 0.8600 .
N4 C23 1.338(8) .
N4 C27 1.339(8) .
N5 C28 1.339(9) .
N5 C32 1.339(9) .
N5 Cd2 2.301(6) 1_465
N6 C30 1.388(9) .
N6 C25 1.403(8) .
N6 H6A 0.8600 .
N7 C37 1.321(9) .
N7 C33 1.341(9) .
N8 C38 1.333(10) .
N8 C42 1.342(10) .
N9 C40 1.369(10) .
N9 C35 1.388(8) .
N9 H9 0.8600 .
O1 C1 1.266(8) .
O2 C1 1.245(8) .
O3 C2 1.248(9) .
O4 C2 1.268(8) .
O4 Cd1 2.288(5) 1_655
O5 C9 1.406(10) .
O5 C10 1.437(10) .
O6 C11 1.208(11) .
O7 C11 1.271(11) .
O1W H1WA 0.8500 .
O1W H1WC 0.8500 .
O2W H2WA 0.8603 .
O2W H2WB 0.8501 .
O3W H3WA 0.80(11) .
O3W H3WB 0.8499 .
O3W H3WA 0.80(11) .
C1 C3 1.511(9) .
C2 C5 1.506(10) .
C3 C4 1.371(9) .
C3 C8 1.402(10) .
C4 C5 1.387(8) .
C4 H4 0.9300 .
C5 C6 1.364(10) .
C6 C7 1.401(10) .
C6 H6 0.9300 .
C7 C8 1.392(9) .
C7 C9 1.500(11) .
C8 H8 0.9300 .
C9 H9A 0.9700 .
C9 H9B 0.9700 .
C10 C12 1.31(2) .
C10 C12' 1.42(2) .
C10 C11 1.534(13) .
C10 H10 0.9800 .
C10 H10A 0.9800 .
C12 H10A 0.7072 .
C12 H12A 0.9600 .
C12 H12B 0.9600 .
C12 H12C 0.9600 .
C12' H12D 0.9600 .
C12' H12E 0.9600 .
C12' H12F 0.9600 .
C13 C14 1.390(10) .
C13 H13 0.9300 .
C14 C15 1.368(10) .
C14 H14 0.9300 .
C15 C16 1.400(9) .
C16 C17 1.363(10) .
C16 H16 0.9300 .
C17 H17 0.9300 .
C18 C19 1.337(11) .
C18 H18 0.9300 .
C19 C20 1.410(11) .
C19 H19 0.9300 .
C20 C21 1.403(11) .
C21 C22 1.367(12) .
C21 H21 0.9300 .
C22 H22 0.9300 .
C23 C24 1.362(9) .
C23 H23 0.9300 .
C24 C25 1.375(9) .
C24 H24 0.9300 .
C25 C26 1.388(9) .
C26 C27 1.357(9) .
C26 H26 0.9300 .
C27 H27 0.9300 .
C28 C29 1.374(10) .
C28 H28 0.9300 .
C29 C30 1.397(10) .
C29 H29 0.9300 .
C30 C31 1.379(10) .
C31 C32 1.367(10) .
C31 H31 0.9300 .
C32 H32 0.9300 .
C33 C34 1.377(10) .
C33 H33 0.9300 .
C34 C35 1.387(10) .
C34 H34 0.9300 .
C35 C36 1.383(10) .
C36 C37 1.370(9) .
C36 H36 0.9300 .
C37 H37 0.9300 .
C38 C39 1.381(11) .
C38 H38 0.9300 .
C39 C40 1.372(11) .
C39 H39 0.9300 .
C40 C41 1.399(10) .
C41 C42 1.345(11) .
C41 H41 0.9300 .
C42 H42 0.9300 .

loop_
_geom_torsion_atom_site_label_1
_geom_torsion_atom_site_label_2
_geom_torsion_atom_site_label_3
_geom_torsion_atom_site_label_4
_geom_torsion
_geom_torsion_site_symmetry_1
O4 Cd1 N1 C17 -158.8(5) 1_455
O1 Cd1 N1 C17 14.6(7) .
N7 Cd1 N1 C17 109.5(6) .
N4 Cd1 N1 C17 -71.8(6) .
O2 Cd1 N1 C17 20.5(6) .
O4 Cd1 N1 C13 27.0(7) 1_455
O1 Cd1 N1 C13 -159.7(5) .
N7 Cd1 N1 C13 -64.7(6) .
N4 Cd1 N1 C13 114.0(6) .
O2 Cd1 N1 C13 -153.7(6) .
O4 Cd1 N4 C23 78.4(6) 1_455
O1 Cd1 N4 C23 165.8(6) .
N1 Cd1 N4 C23 -55.0(6) .
O2 Cd1 N4 C23 -141.1(6) .
O4 Cd1 N4 C27 -99.7(6) 1_455
O1 Cd1 N4 C27 -12.4(6) .
N1 Cd1 N4 C27 126.8(6) .
O2 Cd1 N4 C27 40.7(6) .
O4 Cd1 N7 C37 -166.6(5) 1_455
O1 Cd1 N7 C37 105.9(5) .
N1 Cd1 N7 C37 -33.2(5) .
O2 Cd1 N7 C37 53.1(5) .
O4 Cd1 N7 C33 1.4(5) 1_455
O1 Cd1 N7 C33 -86.1(5) .
N1 Cd1 N7 C33 134.8(5) .
O2 Cd1 N7 C33 -139.0(5) .
O4 Cd1 O1 C1 -178.6(4) 1_455
N1 Cd1 O1 C1 6.3(5) .
N7 Cd1 O1 C1 -86.6(4) .
N4 Cd1 O1 C1 90.9(4) .
O2 Cd1 O1 C1 -1.1(4) .
O4 Cd1 O2 C1 5.1(5) 1_455
O1 Cd1 O2 C1 1.1(4) .
N1 Cd1 O2 C1 -174.0(4) .
N7 Cd1 O2 C1 97.2(4) .
N4 Cd1 O2 C1 -88.3(4) .
N5 Cd2 O6 C11 99.9(7) 2_765
N5 Cd2 O6 C11 -80.1(7) 1_645
O1W Cd2 O6 C11 -172.2(7) .
O1W Cd2 O6 C11 7.8(7) 2_855
Cd1 O2 C1 O1 -2.0(7) .
Cd1 O2 C1 C3 178.8(6) .
Cd1 O1 C1 O2 2.2(8) .
Cd1 O1 C1 C3 -178.6(5) .
Cd1 O4 C2 O3 -5.5(8) 1_655
Cd1 O4 C2 C5 174.8(5) 1_655
O2 C1 C3 C4 5.0(10) .
O1 C1 C3 C4 -174.2(6) .
O2 C1 C3 C8 -174.0(7) .
O1 C1 C3 C8 6.7(10) .
C8 C3 C4 C5 0.7(11) .
C1 C3 C4 C5 -178.3(6) .
C3 C4 C5 C6 1.0(11) .
C3 C4 C5 C2 -179.3(6) .
O3 C2 C5 C6 167.5(7) .
O4 C2 C5 C6 -12.8(10) .
O3 C2 C5 C4 -12.2(11) .
O4 C2 C5 C4 167.5(7) .
C4 C5 C6 C7 -2.3(12) .
C2 C5 C6 C7 178.0(7) .
C5 C6 C7 C8 1.8(12) .
C5 C6 C7 C9 -176.0(7) .
C6 C7 C8 C3 0.0(11) .
C9 C7 C8 C3 177.7(8) .
C4 C3 C8 C7 -1.2(11) .
C1 C3 C8 C7 177.8(7) .
C10 O5 C9 C7 -160.5(7) .
C8 C7 C9 O5 -116.1(8) .
C6 C7 C9 O5 61.5(10) .
C9 O5 C10 C12 -68.6(18) .
C9 O5 C10 C12' -148.6(12) .
C9 O5 C10 C11 69.9(11) .
Cd2 O6 C11 O7 10.3(16) .
Cd2 O6 C11 C10 -174.1(7) .
C12 C10 C11 O6 171.2(15) .
C12' C10 C11 O6 -103.5(16) .
O5 C10 C11 O6 27.8(14) .
C12 C10 C11 O7 -12.3(18) .
C12' C10 C11 O7 72.9(17) .
O5 C10 C11 O7 -155.7(9) .
C17 N1 C13 C14 0.0(11) .
Cd1 N1 C13 C14 174.4(6) .
N1 C13 C14 C15 -2.1(12) .
C13 C14 C15 N3 179.3(7) .
C13 C14 C15 C16 2.7(11) .
C20 N3 C15 C14 168.9(8) .
C20 N3 C15 C16 -14.7(13) .
C14 C15 C16 C17 -1.3(11) .
N3 C15 C16 C17 -177.8(7) .
C13 N1 C17 C16 1.5(12) .
Cd1 N1 C17 C16 -173.3(6) .
C15 C16 C17 N1 -0.9(12) .
C22 N2 C18 C19 6.2(13) .
N2 C18 C19 C20 -5.8(14) .
C15 N3 C20 C21 145.7(8) .
C15 N3 C20 C19 -37.1(14) .
C18 C19 C20 N3 -176.3(8) .
C18 C19 C20 C21 1.0(12) .
N3 C20 C21 C22 -179.9(8) .
C19 C20 C21 C22 2.7(12) .
C18 N2 C22 C21 -2.0(14) .
C20 C21 C22 N2 -2.3(15) .
C27 N4 C23 C24 0.2(12) .
Cd1 N4 C23 C24 -178.1(6) .
N4 C23 C24 C25 -0.2(13) .
C23 C24 C25 C26 0.0(12) .
C23 C24 C25 N6 175.8(8) .
C30 N6 C25 C24 21.4(14) .
C30 N6 C25 C26 -162.8(8) .
C24 C25 C26 C27 0.2(12) .
N6 C25 C26 C27 -175.8(7) .
C23 N4 C27 C26 0.0(12) .
Cd1 N4 C27 C26 178.2(6) .
C25 C26 C27 N4 -0.2(13) .
C32 N5 C28 C29 -1.0(12) .
Cd2 N5 C28 C29 -175.5(6) 1_465
N5 C28 C29 C30 0.2(13) .
C25 N6 C30 C31 23.1(14) .
C25 N6 C30 C29 -155.6(8) .
C28 C29 C30 C31 0.7(12) .
C28 C29 C30 N6 179.6(7) .
N6 C30 C31 C32 -179.6(8) .
C29 C30 C31 C32 -0.9(12) .
C28 N5 C32 C31 0.8(12) .
Cd2 N5 C32 C31 175.1(6) 1_465
C30 C31 C32 N5 0.1(13) .
C37 N7 C33 C34 2.2(10) .
Cd1 N7 C33 C34 -166.3(5) .
N7 C33 C34 C35 1.0(12) .
C33 C34 C35 C36 -3.3(11) .
C33 C34 C35 N9 176.7(7) .
C40 N9 C35 C36 17.7(12) .
C40 N9 C35 C34 -162.3(8) .
C34 C35 C36 C37 2.3(11) .
N9 C35 C36 C37 -177.7(7) .
C33 N7 C37 C36 -3.2(11) .
Cd1 N7 C37 C36 165.4(6) .
C35 C36 C37 N7 1.0(11) .
C42 N8 C38 C39 2.0(14) .
N8 C38 C39 C40 -4.5(15) .
C35 N9 C40 C39 17.5(14) .
C35 N9 C40 C41 -166.4(7) .
C38 C39 C40 N9 179.3(9) .
C38 C39 C40 C41 3.0(13) .
N9 C40 C41 C42 -175.9(8) .
C39 C40 C41 C42 0.6(12) .
C38 N8 C42 C41 2.0(14) .
C40 C41 C42 N8 -3.3(14) .
